data_4308870
loop_
_publ_author_name
'Marc A. Walters'
'Cara L. Roche'
'Arnold L. Rheingold'
'Scott W. Kassel'

_publ_section_title
;
N-H...S Hydrogen Bonds in a Ferredoxin Model
;
_journal_name_full 'Inorganic Chemistry'
_journal_page_first 3777
_journal_page_last 3779
_journal_paper_doi 10.1021/ic048208z
_journal_volume 44
_journal_year 2005
_chemical_formula_sum 'C30 H72 Fe4 N4 O3 S8'
_chemical_formula_weight 1016.80
_chemical_name_systematic
; 
 ? 
;
_space_group_IT_number 14
_symmetry_cell_setting monoclinic
_symmetry_space_group_name_Hall '-P 2yn'
_symmetry_space_group_name_H-M 'P 1 21/n 1'
_atom_sites_solution_hydrogens geom
_atom_sites_solution_primary direct
_atom_sites_solution_secondary difmap
_audit_creation_method SHELXL-97
_cell_angle_alpha 90.00
_cell_angle_beta 93.3790(10)
_cell_angle_gamma 90.00
_cell_formula_units_Z 4
_cell_length_a 11.8690(8)
_cell_length_b 24.1803(16)
_cell_length_c 17.5712(11)
_cell_measurement_reflns_used 9115
_cell_measurement_temperature 213(2)
_cell_measurement_theta_max 28.16
_cell_measurement_theta_min 2.41
_cell_volume 5034.1(6)
_computing_cell_refinement 'Bruker SMART'
_computing_data_collection 'Bruker SMART'
_computing_data_reduction 'Bruker SAINT'
_computing_molecular_graphics 'Bruker SHELXTL'
_computing_publication_material 'Bruker SHELXTL'
_computing_structure_refinement 'SHELXL-97 (Sheldrick, 1997)'
_computing_structure_solution 'SHELXS-97 (Sheldrick, 1990)'
_diffrn_ambient_temperature 213(2)
_diffrn_measured_fraction_theta_full 0.933
_diffrn_measured_fraction_theta_max 0.933
_diffrn_measurement_device_type 'CCD area detector'
_diffrn_measurement_method 'phi and omega scans'
_diffrn_radiation_monochromator graphite
_diffrn_radiation_source 'fine-focus sealed tube'
_diffrn_radiation_type MoK\a
_diffrn_radiation_wavelength 0.71073
_diffrn_reflns_av_R_equivalents 0.0310
_diffrn_reflns_av_sigmaI/netI 0.0338
_diffrn_reflns_limit_h_max 15
_diffrn_reflns_limit_h_min -15
_diffrn_reflns_limit_k_max 32
_diffrn_reflns_limit_k_min -32
_diffrn_reflns_limit_l_max 22
_diffrn_reflns_limit_l_min -19
_diffrn_reflns_number 36571
_diffrn_reflns_theta_full 28.21
_diffrn_reflns_theta_max 28.21
_diffrn_reflns_theta_min 1.68
_exptl_absorpt_coefficient_mu 1.492
_exptl_absorpt_correction_T_max 1.000
_exptl_absorpt_correction_T_min 0.699
_exptl_absorpt_correction_type multi-scan
_exptl_absorpt_process_details SADABS
_exptl_crystal_colour brown
_exptl_crystal_density_diffrn 1.342
_exptl_crystal_density_meas 0
_exptl_crystal_density_method 'not measured'
_exptl_crystal_description plate
_exptl_crystal_F_000 2144
_exptl_crystal_size_max 0.35
_exptl_crystal_size_mid 0.25
_exptl_crystal_size_min 0.05
_refine_diff_density_max 0.826
_refine_diff_density_min -0.528
_refine_diff_density_rms 0.087
_refine_ls_extinction_method none
_refine_ls_goodness_of_fit_ref 1.023
_refine_ls_hydrogen_treatment mixed
_refine_ls_matrix_type full
_refine_ls_number_parameters 458
_refine_ls_number_reflns 11587
_refine_ls_number_restraints 0
_refine_ls_restrained_S_all 1.023
_refine_ls_R_factor_all 0.0608
_refine_ls_R_factor_gt 0.0483
_refine_ls_shift/su_max 0.001
_refine_ls_shift/su_mean 0.000
_refine_ls_structure_factor_coef Fsqd
_refine_ls_weighting_details 'calc w=1/[\s^2^(Fo^2^)+(0.0680P)^2^+3.9273P] where P=(Fo^2^+2Fc^2^)/3'
_refine_ls_weighting_scheme calc
_refine_ls_wR_factor_gt 0.1197
_refine_ls_wR_factor_ref 0.1277
_reflns_number_gt 9412
_reflns_number_total 11587
_reflns_threshold_expression >2sigma(I)
_cod_data_source_file ic048208zsi20041218_041819.cif
_cod_data_source_block wal36
_cod_depositor_comments
;
The following automatic conversions were performed:
'_symmetry_cell_setting' value 'Monoclinic' changed to 'monoclinic'
according to '/home/saulius/struct/CIF-dictionaries/cif_core.dic'
dictionary named 'cif_core.dic' version 2.4.1 from
2010-06-29.

'_exptl_absorpt_correction_type' value 'Multi-Scan' changed
to 'multi-scan' according to
'/home/saulius/struct/CIF-dictionaries/cif_core.dic' dictionary named
'cif_core.dic' version 2.4.1 from 2010-06-29.

Automatic conversion script
Id: cif_fix_enum 1527 2010-12-29 10:47:43Z saulius 
;
_cod_database_code 4308870

loop_
_symmetry_equiv_pos_as_xyz
'x, y, z'
'-x+1/2, y+1/2, -z+1/2'
'-x, -y, -z'
'x-1/2, -y-1/2, z-1/2'

loop_
_atom_site_label
_atom_site_type_symbol
_atom_site_fract_x
_atom_site_fract_y
_atom_site_fract_z
_atom_site_U_iso_or_equiv
_atom_site_adp_type
_atom_site_occupancy
_atom_site_symmetry_multiplicity
_atom_site_calc_flag
_atom_site_refinement_flags
_atom_site_disorder_assembly
_atom_site_disorder_group
Fe1 Fe 0.29982(4) 0.206949(18) 0.27971(2) 0.03450(11) Uani 1 1 d . . .
Fe2 Fe 0.12021(3) 0.276477(18) 0.28771(2) 0.03244(11) Uani 1 1 d . . .
Fe3 Fe 0.30798(4) 0.311188(18) 0.21676(2) 0.03538(11) Uani 1 1 d . . .
Fe4 Fe 0.31492(4) 0.298609(18) 0.37175(2) 0.03574(11) Uani 1 1 d . . .
S1 S 0.19868(6) 0.22262(3) 0.38224(4) 0.03636(17) Uani 1 1 d . . .
S2 S 0.18552(7) 0.23958(3) 0.18051(4) 0.03758(17) Uani 1 1 d . . .
S3 S 0.20980(6) 0.36137(3) 0.30041(4) 0.03690(17) Uani 1 1 d . . .
S4 S 0.44624(7) 0.27002(4) 0.29234(5) 0.04255(19) Uani 1 1 d . . .
S5 S 0.38973(7) 0.12543(3) 0.27615(5) 0.04432(19) Uani 1 1 d . . .
S6 S -0.06133(7) 0.30121(4) 0.30131(5) 0.04380(19) Uani 1 1 d . . .
S7 S 0.35084(8) 0.34840(4) 0.10449(5) 0.0516(2) Uani 1 1 d . . .
S8 S 0.35869(8) 0.31889(4) 0.49531(5) 0.0484(2) Uani 1 1 d . . .
C1 C 0.2877(3) 0.06797(14) 0.2635(2) 0.0507(8) Uani 1 1 d . . .
C2 C 0.1781(5) 0.0792(2) 0.2975(5) 0.132(3) Uani 1 1 d . . .
H2C H 0.1283 0.0478 0.2889 0.199 Uiso 1 1 calc R . .
H2D H 0.1437 0.1118 0.2740 0.199 Uiso 1 1 calc R . .
H2E H 0.1909 0.0854 0.3519 0.199 Uiso 1 1 calc R . .
C3 C 0.3439(6) 0.0175(2) 0.2937(6) 0.179(5) Uani 1 1 d . . .
H3A H 0.2924 -0.0136 0.2877 0.269 Uiso 1 1 calc R . .
H3B H 0.3658 0.0225 0.3473 0.269 Uiso 1 1 calc R . .
H3C H 0.4106 0.0102 0.2659 0.269 Uiso 1 1 calc R . .
C4 C 0.2617(7) 0.0601(4) 0.1786(4) 0.158(4) Uani 1 1 d . . .
H4C H 0.2082 0.0301 0.1704 0.237 Uiso 1 1 calc R . .
H4D H 0.3308 0.0514 0.1543 0.237 Uiso 1 1 calc R . .
H4E H 0.2296 0.0939 0.1569 0.237 Uiso 1 1 calc R . .
C5 C -0.1569(4) 0.2430(2) 0.2786(3) 0.0764(14) Uani 1 1 d . . .
C6 C -0.0989(7) 0.1930(3) 0.2650(9) 0.276(9) Uani 1 1 d . . .
H6A H -0.1531 0.1638 0.2533 0.414 Uiso 1 1 calc R . .
H6B H -0.0521 0.1831 0.3100 0.414 Uiso 1 1 calc R . .
H6C H -0.0516 0.1980 0.2223 0.414 Uiso 1 1 calc R . .
C7 C -0.2188(15) 0.2593(7) 0.2074(7) 0.386(14) Uani 1 1 d . . .
H7A H -0.2721 0.2304 0.1918 0.578 Uiso 1 1 calc R . .
H7B H -0.1661 0.2647 0.1680 0.578 Uiso 1 1 calc R . .
H7C H -0.2593 0.2934 0.2154 0.578 Uiso 1 1 calc R . .
C8 C -0.2385(7) 0.2373(3) 0.3347(6) 0.179(5) Uani 1 1 d . . .
H8A H -0.2883 0.2065 0.3213 0.268 Uiso 1 1 calc R . .
H8B H -0.2825 0.2710 0.3368 0.268 Uiso 1 1 calc R . .
H8C H -0.2003 0.2305 0.3841 0.268 Uiso 1 1 calc R . .
C9 C 0.4616(4) 0.40151(16) 0.1193(3) 0.0635(11) Uani 1 1 d . . .
C10 C 0.5711(5) 0.3775(3) 0.0987(6) 0.185(5) Uani 1 1 d . . .
H10A H 0.6301 0.4051 0.1063 0.278 Uiso 1 1 calc R . .
H10B H 0.5655 0.3662 0.0457 0.278 Uiso 1 1 calc R . .
H10C H 0.5891 0.3457 0.1308 0.278 Uiso 1 1 calc R . .
C11 C 0.4273(7) 0.4502(2) 0.0692(4) 0.135(3) Uani 1 1 d . . .
H11A H 0.4838 0.4791 0.0756 0.202 Uiso 1 1 calc R . .
H11B H 0.3551 0.4643 0.0836 0.202 Uiso 1 1 calc R . .
H11C H 0.4212 0.4385 0.0163 0.202 Uiso 1 1 calc R . .
C12 C 0.4727(5) 0.4221(2) 0.2004(3) 0.0851(15) Uani 1 1 d . . .
H12A H 0.5317 0.4499 0.2052 0.128 Uiso 1 1 calc R . .
H12B H 0.4918 0.3915 0.2344 0.128 Uiso 1 1 calc R . .
H12C H 0.4017 0.4382 0.2138 0.128 Uiso 1 1 calc R . .
C13 C 0.4615(3) 0.37668(16) 0.5011(2) 0.0557(9) Uani 1 1 d . . .
C14 C 0.4307(5) 0.4208(2) 0.4438(4) 0.106(2) Uani 1 1 d . . .
H14A H 0.4854 0.4506 0.4486 0.160 Uiso 1 1 calc R . .
H14B H 0.3562 0.4351 0.4527 0.160 Uiso 1 1 calc R . .
H14C H 0.4305 0.4053 0.3928 0.160 Uiso 1 1 calc R . .
C15 C 0.4598(6) 0.3997(3) 0.5819(3) 0.108(2) Uani 1 1 d . . .
H15A H 0.5120 0.4304 0.5877 0.162 Uiso 1 1 calc R . .
H15B H 0.4820 0.3709 0.6183 0.162 Uiso 1 1 calc R . .
H15C H 0.3842 0.4123 0.5912 0.162 Uiso 1 1 calc R . .
C16 C 0.5774(4) 0.3537(2) 0.4885(4) 0.0909(16) Uani 1 1 d . . .
H16A H 0.6323 0.3834 0.4914 0.136 Uiso 1 1 calc R . .
H16B H 0.5770 0.3365 0.4386 0.136 Uiso 1 1 calc R . .
H16C H 0.5974 0.3263 0.5274 0.136 Uiso 1 1 calc R . .
N1 N 1.0058(3) 0.36458(12) 0.02038(15) 0.0453(6) Uani 1 1 d . . .
N2 N 0.9010(4) 0.41565(17) 0.1948(2) 0.0644(10) Uani 1 1 d . . .
H2A H 0.863(4) 0.437(2) 0.215(3) 0.069(15) Uiso 1 1 d . . .
H2B H 0.918(4) 0.3860(19) 0.221(2) 0.064(13) Uiso 1 1 d . . .
O1 O 0.9337(3) 0.46575(12) 0.09163(17) 0.0773(9) Uani 1 1 d . . .
C17 C 0.9467(3) 0.42389(15) 0.1293(2) 0.0524(9) Uani 1 1 d . . .
C18 C 1.0191(3) 0.37617(14) 0.10437(18) 0.0476(8) Uani 1 1 d . . .
H18A H 1.0985 0.3846 0.1181 0.057 Uiso 1 1 calc R . .
H18B H 0.9992 0.3428 0.1323 0.057 Uiso 1 1 calc R . .
C19 C 0.8841(3) 0.3594(2) -0.0050(2) 0.0677(12) Uani 1 1 d . . .
H19A H 0.8497 0.3304 0.0241 0.102 Uiso 1 1 calc R . .
H19B H 0.8774 0.3501 -0.0588 0.102 Uiso 1 1 calc R . .
H19C H 0.8460 0.3942 0.0032 0.102 Uiso 1 1 calc R . .
C20 C 1.0605(4) 0.40907(18) -0.0248(2) 0.0662(11) Uani 1 1 d . . .
H20A H 1.0505 0.4007 -0.0787 0.099 Uiso 1 1 calc R . .
H20B H 1.1405 0.4107 -0.0099 0.099 Uiso 1 1 calc R . .
H20C H 1.0259 0.4445 -0.0147 0.099 Uiso 1 1 calc R . .
C21 C 1.0634(4) 0.31084(17) 0.0053(2) 0.0662(11) Uani 1 1 d . . .
H21A H 1.0289 0.2815 0.0335 0.099 Uiso 1 1 calc R . .
H21B H 1.1428 0.3136 0.0214 0.099 Uiso 1 1 calc R . .
H21C H 1.0558 0.3026 -0.0488 0.099 Uiso 1 1 calc R . .
N3 N 0.5033(2) 0.17917(12) 0.04415(16) 0.0476(7) Uani 1 1 d . . .
N4 N 0.5821(4) 0.05278(16) -0.0591(2) 0.0716(12) Uani 1 1 d . . .
H4A H 0.568(4) 0.0186(19) -0.060(2) 0.062(12) Uiso 1 1 d . . .
H4B H 0.618(4) 0.0654(19) -0.089(2) 0.064(13) Uiso 1 1 d . . .
O2 O 0.4767(3) 0.06255(11) 0.04153(16) 0.0708(8) Uani 1 1 d . . .
C22 C 0.5331(3) 0.08273(15) -0.0074(2) 0.0519(9) Uani 1 1 d . . .
C23 C 0.5537(3) 0.14375(14) -0.01462(18) 0.0435(7) Uani 1 1 d . . .
H23A H 0.6354 0.1501 -0.0122 0.052 Uiso 1 1 calc R . .
H23B H 0.5236 0.1558 -0.0651 0.052 Uiso 1 1 calc R . .
C24 C 0.5512(5) 0.1647(2) 0.1223(2) 0.0777(14) Uani 1 1 d . . .
H24A H 0.5303 0.1271 0.1345 0.117 Uiso 1 1 calc R . .
H24B H 0.5216 0.1899 0.1591 0.117 Uiso 1 1 calc R . .
H24C H 0.6328 0.1678 0.1238 0.117 Uiso 1 1 calc R . .
C25 C 0.5354(4) 0.23735(16) 0.0274(3) 0.0710(13) Uani 1 1 d . . .
H25A H 0.5042 0.2476 -0.0229 0.106 Uiso 1 1 calc R . .
H25B H 0.6170 0.2404 0.0290 0.106 Uiso 1 1 calc R . .
H25C H 0.5059 0.2618 0.0652 0.106 Uiso 1 1 calc R . .
C26 C 0.3779(3) 0.1749(2) 0.0396(3) 0.0751(13) Uani 1 1 d . . .
H26A H 0.3560 0.1371 0.0499 0.113 Uiso 1 1 calc R . .
H26B H 0.3486 0.1854 -0.0110 0.113 Uiso 1 1 calc R . .
H26C H 0.3474 0.1993 0.0770 0.113 Uiso 1 1 calc R . .
O1S O 0.7624(3) 0.50261(14) 0.26405(18) 0.0773(8) Uani 1 1 d . . .
C1S C 0.7790(5) 0.5540(2) 0.2235(4) 0.105(2) Uani 1 1 d . . .
H1SA H 0.8592 0.5588 0.2148 0.126 Uiso 1 1 calc R . .
H1SB H 0.7547 0.5853 0.2539 0.126 Uiso 1 1 calc R . .
C2S C 0.7132(6) 0.5524(2) 0.1504(4) 0.1070(19) Uani 1 1 d . . .
H2SA H 0.7254 0.5862 0.1225 0.161 Uiso 1 1 calc R . .
H2SB H 0.6337 0.5488 0.1594 0.161 Uiso 1 1 calc R . .
H2SC H 0.7369 0.5210 0.1209 0.161 Uiso 1 1 calc R . .
C3S C 0.8023(7) 0.5036(3) 0.3400(4) 0.137(3) Uani 1 1 d . . .
H3SA H 0.7698 0.5351 0.3660 0.165 Uiso 1 1 calc R . .
H3SB H 0.8846 0.5076 0.3433 0.165 Uiso 1 1 calc R . .
C4S C 0.7706(7) 0.4520(4) 0.3765(4) 0.144(3) Uani 1 1 d . . .
H4SA H 0.7983 0.4524 0.4296 0.216 Uiso 1 1 calc R . .
H4SB H 0.8034 0.4210 0.3507 0.216 Uiso 1 1 calc R . .
H4SC H 0.6891 0.4485 0.3735 0.216 Uiso 1 1 calc R . .

loop_
_atom_site_aniso_label
_atom_site_aniso_U_11
_atom_site_aniso_U_22
_atom_site_aniso_U_33
_atom_site_aniso_U_23
_atom_site_aniso_U_13
_atom_site_aniso_U_12
Fe1 0.0357(2) 0.0321(2) 0.0364(2) 0.00396(17) 0.00823(17) 0.00526(17)
Fe2 0.0276(2) 0.0347(2) 0.0353(2) 0.00243(17) 0.00408(16) 0.00187(16)
Fe3 0.0319(2) 0.0343(2) 0.0406(2) 0.00533(17) 0.00788(17) 0.00137(17)
Fe4 0.0304(2) 0.0376(2) 0.0390(2) -0.00029(18) 0.00060(17) 0.00315(17)
S1 0.0366(4) 0.0380(4) 0.0351(3) 0.0050(3) 0.0075(3) 0.0038(3)
S2 0.0409(4) 0.0376(4) 0.0345(3) 0.0016(3) 0.0043(3) -0.0017(3)
S3 0.0340(4) 0.0317(4) 0.0452(4) -0.0002(3) 0.0039(3) 0.0031(3)
S4 0.0280(4) 0.0445(4) 0.0555(4) 0.0038(4) 0.0059(3) 0.0043(3)
S5 0.0459(5) 0.0348(4) 0.0533(4) 0.0037(3) 0.0117(4) 0.0092(3)
S6 0.0282(4) 0.0481(5) 0.0551(4) -0.0014(4) 0.0022(3) 0.0031(3)
S7 0.0478(5) 0.0583(5) 0.0496(4) 0.0151(4) 0.0113(4) -0.0060(4)
S8 0.0454(5) 0.0568(5) 0.0423(4) -0.0013(4) -0.0035(4) -0.0041(4)
C1 0.059(2) 0.0356(17) 0.0579(19) -0.0001(15) 0.0092(17) 0.0014(15)
C2 0.089(4) 0.060(3) 0.257(9) -0.034(4) 0.084(5) -0.022(3)
C3 0.102(5) 0.040(3) 0.385(14) 0.034(5) -0.070(7) -0.003(3)
C4 0.186(8) 0.199(9) 0.090(4) -0.025(5) 0.011(5) -0.106(7)
C5 0.048(2) 0.094(4) 0.088(3) -0.018(3) 0.006(2) -0.034(2)
C6 0.122(6) 0.120(6) 0.60(3) -0.197(11) 0.179(11) -0.087(5)
C7 0.46(2) 0.42(2) 0.243(13) 0.155(14) -0.245(16) -0.36(2)
C8 0.132(6) 0.151(7) 0.267(11) -0.069(7) 0.127(7) -0.085(6)
C9 0.065(3) 0.042(2) 0.086(3) 0.0067(19) 0.029(2) -0.0133(18)
C10 0.065(4) 0.121(6) 0.379(14) -0.115(7) 0.095(6) -0.044(4)
C11 0.236(9) 0.072(4) 0.094(4) 0.033(3) -0.006(5) -0.050(5)
C12 0.099(4) 0.072(3) 0.083(3) 0.013(3) -0.003(3) -0.036(3)
C13 0.053(2) 0.051(2) 0.061(2) -0.0043(17) -0.0135(18) -0.0051(17)
C14 0.112(4) 0.059(3) 0.140(5) 0.033(3) -0.061(4) -0.030(3)
C15 0.122(5) 0.113(5) 0.087(4) -0.041(3) -0.004(3) -0.039(4)
C16 0.048(3) 0.084(4) 0.140(5) 0.004(3) -0.002(3) -0.013(2)
N1 0.0523(17) 0.0435(15) 0.0394(13) 0.0016(12) -0.0051(12) -0.0116(13)
N2 0.088(3) 0.048(2) 0.058(2) 0.0074(17) 0.0130(19) 0.0114(19)
O1 0.121(3) 0.0441(16) 0.0679(17) 0.0116(14) 0.0156(18) 0.0112(16)
C17 0.065(2) 0.0416(19) 0.0496(18) -0.0001(16) -0.0066(17) -0.0043(17)
C18 0.059(2) 0.0424(18) 0.0401(15) 0.0035(14) -0.0044(15) -0.0038(16)
C19 0.054(2) 0.089(3) 0.058(2) -0.006(2) -0.0121(18) -0.020(2)
C20 0.079(3) 0.064(3) 0.056(2) 0.0125(19) 0.009(2) -0.022(2)
C21 0.090(3) 0.054(2) 0.055(2) -0.0085(18) 0.010(2) 0.002(2)
N3 0.0525(17) 0.0461(16) 0.0464(14) -0.0066(12) 0.0224(13) -0.0093(13)
N4 0.099(3) 0.043(2) 0.078(2) -0.0048(18) 0.054(2) -0.0074(19)
O2 0.102(2) 0.0480(15) 0.0675(16) -0.0007(13) 0.0480(16) -0.0115(15)
C22 0.059(2) 0.046(2) 0.0519(18) 0.0005(16) 0.0164(17) -0.0041(17)
C23 0.0483(19) 0.0437(18) 0.0401(15) -0.0017(14) 0.0175(14) -0.0030(14)
C24 0.108(4) 0.086(3) 0.0408(18) -0.010(2) 0.016(2) -0.030(3)
C25 0.087(3) 0.044(2) 0.087(3) -0.011(2) 0.049(3) -0.013(2)
C26 0.051(2) 0.069(3) 0.109(4) -0.010(3) 0.033(2) -0.001(2)
O1S 0.081(2) 0.073(2) 0.078(2) -0.0036(16) 0.0103(17) 0.0039(17)
C1S 0.105(4) 0.052(3) 0.155(6) -0.008(3) -0.016(4) 0.015(3)
C2S 0.125(5) 0.083(4) 0.115(5) 0.023(3) 0.018(4) 0.003(4)
C3S 0.186(8) 0.137(6) 0.088(4) -0.023(4) -0.003(5) 0.061(6)
C4S 0.134(6) 0.208(9) 0.094(4) 0.051(5) 0.034(4) 0.013(6)

loop_
_atom_type_symbol
_atom_type_description
_atom_type_scat_dispersion_real
_atom_type_scat_dispersion_imag
_atom_type_scat_source
C C 0.0033 0.0016 'International Tables Vol C Tables 4.2.6.8 and 6.1.1.4'
H H 0.0000 0.0000 'International Tables Vol C Tables 4.2.6.8 and 6.1.1.4'
N N 0.0061 0.0033 'International Tables Vol C Tables 4.2.6.8 and 6.1.1.4'
O O 0.0106 0.0060 'International Tables Vol C Tables 4.2.6.8 and 6.1.1.4'
S S 0.1246 0.1234 'International Tables Vol C Tables 4.2.6.8 and 6.1.1.4'
Fe Fe 0.3463 0.8444 'International Tables Vol C Tables 4.2.6.8 and 6.1.1.4'

loop_
_geom_angle_atom_site_label_1
_geom_angle_atom_site_label_2
_geom_angle_atom_site_label_3
_geom_angle
_geom_angle_site_symmetry_1
_geom_angle_site_symmetry_3
_geom_angle_publ_flag
S5 Fe1 S1 116.50(3) . . ?
S5 Fe1 S2 122.95(4) . . ?
S1 Fe1 S2 103.38(3) . . ?
S5 Fe1 S4 103.07(4) . . ?
S1 Fe1 S4 104.18(3) . . ?
S2 Fe1 S4 104.74(3) . . ?
S5 Fe1 Fe2 156.64(3) . . ?
S1 Fe1 Fe2 53.15(2) . . ?
S2 Fe1 Fe2 52.80(2) . . ?
S4 Fe1 Fe2 100.01(3) . . ?
S5 Fe1 Fe4 135.35(3) . . ?
S1 Fe1 Fe4 54.03(2) . . ?
S2 Fe1 Fe4 100.72(3) . . ?
S4 Fe1 Fe4 52.27(2) . . ?
Fe2 Fe1 Fe4 59.686(16) . . ?
S5 Fe1 Fe3 139.81(3) . . ?
S1 Fe1 Fe3 101.53(3) . . ?
S2 Fe1 Fe3 53.95(2) . . ?
S4 Fe1 Fe3 52.53(2) . . ?
Fe2 Fe1 Fe3 60.177(15) . . ?
Fe4 Fe1 Fe3 59.681(16) . . ?
S2 Fe2 S6 124.57(4) . . ?
S2 Fe2 S1 103.73(3) . . ?
S6 Fe2 S1 115.29(3) . . ?
S2 Fe2 S3 104.59(3) . . ?
S6 Fe2 S3 100.96(3) . . ?
S1 Fe2 S3 105.79(3) . . ?
S2 Fe2 Fe4 101.99(3) . . ?
S6 Fe2 Fe4 132.40(3) . . ?
S1 Fe2 Fe4 54.30(2) . . ?
S3 Fe2 Fe4 53.36(2) . . ?
S2 Fe2 Fe1 53.57(2) . . ?
S6 Fe2 Fe1 157.13(3) . . ?
S1 Fe2 Fe1 52.74(2) . . ?
S3 Fe2 Fe1 101.28(3) . . ?
Fe4 Fe2 Fe1 60.490(16) . . ?
S2 Fe2 Fe3 54.26(2) . . ?
S6 Fe2 Fe3 140.35(3) . . ?
S1 Fe2 Fe3 101.46(3) . . ?
S3 Fe2 Fe3 52.64(2) . . ?
Fe4 Fe2 Fe3 60.044(16) . . ?
Fe1 Fe2 Fe3 60.480(16) . . ?
S7 Fe3 S4 119.52(4) . . ?
S7 Fe3 S3 120.16(4) . . ?
S4 Fe3 S3 103.58(3) . . ?
S7 Fe3 S2 103.13(4) . . ?
S4 Fe3 S2 104.56(3) . . ?
S3 Fe3 S2 103.77(3) . . ?
S7 Fe3 Fe4 156.99(3) . . ?
S4 Fe3 Fe4 52.62(2) . . ?
S3 Fe3 Fe4 53.41(2) . . ?
S2 Fe3 Fe4 99.87(2) . . ?
S7 Fe3 Fe2 138.59(3) . . ?
S4 Fe3 Fe2 100.23(3) . . ?
S3 Fe3 Fe2 53.90(2) . . ?
S2 Fe3 Fe2 52.15(2) . . ?
Fe4 Fe3 Fe2 59.487(15) . . ?
S7 Fe3 Fe1 137.01(3) . . ?
S4 Fe3 Fe1 53.68(2) . . ?
S3 Fe3 Fe1 101.34(3) . . ?
S2 Fe3 Fe1 52.62(2) . . ?
Fe4 Fe3 Fe1 59.917(15) . . ?
Fe2 Fe3 Fe1 59.343(15) . . ?
S8 Fe4 S4 122.16(4) . . ?
S8 Fe4 S3 118.01(4) . . ?
S4 Fe4 S3 103.77(3) . . ?
S8 Fe4 S1 101.58(3) . . ?
S4 Fe4 S1 104.04(3) . . ?
S3 Fe4 S1 105.18(3) . . ?
S8 Fe4 Fe2 134.82(3) . . ?
S4 Fe4 Fe2 101.50(3) . . ?
S3 Fe4 Fe2 54.24(2) . . ?
S1 Fe4 Fe2 52.79(2) . . ?
S8 Fe4 Fe3 157.68(3) . . ?
S4 Fe4 Fe3 53.21(2) . . ?
S3 Fe4 Fe3 53.01(2) . . ?
S1 Fe4 Fe3 100.64(3) . . ?
Fe2 Fe4 Fe3 60.469(15) . . ?
S8 Fe4 Fe1 138.26(3) . . ?
S4 Fe4 Fe1 54.03(3) . . ?
S3 Fe4 Fe1 101.43(3) . . ?
S1 Fe4 Fe1 52.14(2) . . ?
Fe2 Fe4 Fe1 59.825(16) . . ?
Fe3 Fe4 Fe1 60.402(16) . . ?
Fe1 S1 Fe2 74.12(3) . . ?
Fe1 S1 Fe4 73.83(3) . . ?
Fe2 S1 Fe4 72.92(3) . . ?
Fe2 S2 Fe1 73.63(3) . . ?
Fe2 S2 Fe3 73.59(3) . . ?
Fe1 S2 Fe3 73.43(3) . . ?
Fe3 S3 Fe4 73.58(3) . . ?
Fe3 S3 Fe2 73.46(3) . . ?
Fe4 S3 Fe2 72.40(3) . . ?
Fe4 S4 Fe3 74.16(3) . . ?
Fe4 S4 Fe1 73.70(3) . . ?
Fe3 S4 Fe1 73.79(3) . . ?
C1 S5 Fe1 110.75(12) . . ?
C5 S6 Fe2 110.72(17) . . ?
C9 S7 Fe3 110.48(15) . . ?
C13 S8 Fe4 109.30(13) . . ?
C3 C1 C2 113.3(5) . . ?
C3 C1 C4 108.1(6) . . ?
C2 C1 C4 106.6(5) . . ?
C3 C1 S5 107.4(3) . . ?
C2 C1 S5 113.4(3) . . ?
C4 C1 S5 107.8(3) . . ?
C1 C2 H2C 109.5 . . ?
C1 C2 H2D 109.5 . . ?
H2C C2 H2D 109.5 . . ?
C1 C2 H2E 109.5 . . ?
H2C C2 H2E 109.5 . . ?
H2D C2 H2E 109.5 . . ?
C1 C3 H3A 109.5 . . ?
C1 C3 H3B 109.5 . . ?
H3A C3 H3B 109.5 . . ?
C1 C3 H3C 109.5 . . ?
H3A C3 H3C 109.5 . . ?
H3B C3 H3C 109.5 . . ?
C1 C4 H4C 109.5 . . ?
C1 C4 H4D 109.5 . . ?
H4C C4 H4D 109.5 . . ?
C1 C4 H4E 109.5 . . ?
H4C C4 H4E 109.5 . . ?
H4D C4 H4E 109.5 . . ?
C6 C5 C8 113.0(7) . . ?
C6 C5 C7 108.0(10) . . ?
C8 C5 C7 106.7(10) . . ?
C6 C5 S6 113.0(4) . . ?
C8 C5 S6 111.0(4) . . ?
C7 C5 S6 104.5(5) . . ?
C5 C6 H6A 109.5 . . ?
C5 C6 H6B 109.5 . . ?
H6A C6 H6B 109.5 . . ?
C5 C6 H6C 109.5 . . ?
H6A C6 H6C 109.5 . . ?
H6B C6 H6C 109.5 . . ?
C5 C7 H7A 109.5 . . ?
C5 C7 H7B 109.5 . . ?
H7A C7 H7B 109.5 . . ?
C5 C7 H7C 109.5 . . ?
H7A C7 H7C 109.5 . . ?
H7B C7 H7C 109.5 . . ?
C5 C8 H8A 109.5 . . ?
C5 C8 H8B 109.5 . . ?
H8A C8 H8B 109.5 . . ?
C5 C8 H8C 109.5 . . ?
H8A C8 H8C 109.5 . . ?
H8B C8 H8C 109.5 . . ?
C10 C9 C12 109.3(5) . . ?
C10 C9 C11 111.8(6) . . ?
C12 C9 C11 107.4(4) . . ?
C10 C9 S7 108.6(3) . . ?
C12 C9 S7 112.7(3) . . ?
C11 C9 S7 107.2(4) . . ?
C9 C10 H10A 109.5 . . ?
C9 C10 H10B 109.5 . . ?
H10A C10 H10B 109.5 . . ?
C9 C10 H10C 109.5 . . ?
H10A C10 H10C 109.5 . . ?
H10B C10 H10C 109.5 . . ?
C9 C11 H11A 109.5 . . ?
C9 C11 H11B 109.5 . . ?
H11A C11 H11B 109.5 . . ?
C9 C11 H11C 109.5 . . ?
H11A C11 H11C 109.5 . . ?
H11B C11 H11C 109.5 . . ?
C9 C12 H12A 109.5 . . ?
C9 C12 H12B 109.5 . . ?
H12A C12 H12B 109.5 . . ?
C9 C12 H12C 109.5 . . ?
H12A C12 H12C 109.5 . . ?
H12B C12 H12C 109.5 . . ?
C14 C13 C16 110.6(4) . . ?
C14 C13 C15 110.5(5) . . ?
C16 C13 C15 109.4(4) . . ?
C14 C13 S8 111.5(3) . . ?
C16 C13 S8 108.4(3) . . ?
C15 C13 S8 106.3(3) . . ?
C13 C14 H14A 109.5 . . ?
C13 C14 H14B 109.5 . . ?
H14A C14 H14B 109.5 . . ?
C13 C14 H14C 109.5 . . ?
H14A C14 H14C 109.5 . . ?
H14B C14 H14C 109.5 . . ?
C13 C15 H15A 109.5 . . ?
C13 C15 H15B 109.5 . . ?
H15A C15 H15B 109.5 . . ?
C13 C15 H15C 109.5 . . ?
H15A C15 H15C 109.5 . . ?
H15B C15 H15C 109.5 . . ?
C13 C16 H16A 109.5 . . ?
C13 C16 H16B 109.5 . . ?
H16A C16 H16B 109.5 . . ?
C13 C16 H16C 109.5 . . ?
H16A C16 H16C 109.5 . . ?
H16B C16 H16C 109.5 . . ?
C19 N1 C21 108.5(3) . . ?
C19 N1 C18 110.7(3) . . ?
C21 N1 C18 108.2(3) . . ?
C19 N1 C20 110.1(3) . . ?
C21 N1 C20 108.1(3) . . ?
C18 N1 C20 111.1(3) . . ?
C17 N2 H2A 124(3) . . ?
C17 N2 H2B 119(3) . . ?
H2A N2 H2B 117(4) . . ?
O1 C17 N2 123.8(4) . . ?
O1 C17 C18 122.2(3) . . ?
N2 C17 C18 114.0(3) . . ?
N1 C18 C17 113.4(3) . . ?
N1 C18 H18A 108.9 . . ?
C17 C18 H18A 108.9 . . ?
N1 C18 H18B 108.9 . . ?
C17 C18 H18B 108.9 . . ?
H18A C18 H18B 107.7 . . ?
N1 C19 H19A 109.5 . . ?
N1 C19 H19B 109.5 . . ?
H19A C19 H19B 109.5 . . ?
N1 C19 H19C 109.5 . . ?
H19A C19 H19C 109.5 . . ?
H19B C19 H19C 109.5 . . ?
N1 C20 H20A 109.5 . . ?
N1 C20 H20B 109.5 . . ?
H20A C20 H20B 109.5 . . ?
N1 C20 H20C 109.5 . . ?
H20A C20 H20C 109.5 . . ?
H20B C20 H20C 109.5 . . ?
N1 C21 H21A 109.5 . . ?
N1 C21 H21B 109.5 . . ?
H21A C21 H21B 109.5 . . ?
N1 C21 H21C 109.5 . . ?
H21A C21 H21C 109.5 . . ?
H21B C21 H21C 109.5 . . ?
C26 N3 C25 108.8(3) . . ?
C26 N3 C23 111.3(3) . . ?
C25 N3 C23 106.7(2) . . ?
C26 N3 C24 111.0(3) . . ?
C25 N3 C24 108.3(3) . . ?
C23 N3 C24 110.8(3) . . ?
C22 N4 H4A 117(3) . . ?
C22 N4 H4B 123(3) . . ?
H4A N4 H4B 120(4) . . ?
O2 C22 N4 123.1(4) . . ?
O2 C22 C23 123.4(3) . . ?
N4 C22 C23 113.5(3) . . ?
N3 C23 C22 115.5(3) . . ?
N3 C23 H23A 108.4 . . ?
C22 C23 H23A 108.4 . . ?
N3 C23 H23B 108.4 . . ?
C22 C23 H23B 108.4 . . ?
H23A C23 H23B 107.5 . . ?
N3 C24 H24A 109.5 . . ?
N3 C24 H24B 109.5 . . ?
H24A C24 H24B 109.5 . . ?
N3 C24 H24C 109.5 . . ?
H24A C24 H24C 109.5 . . ?
H24B C24 H24C 109.5 . . ?
N3 C25 H25A 109.5 . . ?
N3 C25 H25B 109.5 . . ?
H25A C25 H25B 109.5 . . ?
N3 C25 H25C 109.5 . . ?
H25A C25 H25C 109.5 . . ?
H25B C25 H25C 109.5 . . ?
N3 C26 H26A 109.5 . . ?
N3 C26 H26B 109.5 . . ?
H26A C26 H26B 109.5 . . ?
N3 C26 H26C 109.5 . . ?
H26A C26 H26C 109.5 . . ?
H26B C26 H26C 109.5 . . ?
C3S O1S C1S 114.1(5) . . ?
O1S C1S C2S 109.1(5) . . ?
O1S C1S H1SA 109.9 . . ?
C2S C1S H1SA 109.9 . . ?
O1S C1S H1SB 109.9 . . ?
C2S C1S H1SB 109.9 . . ?
H1SA C1S H1SB 108.3 . . ?
C1S C2S H2SA 109.5 . . ?
C1S C2S H2SB 109.5 . . ?
H2SA C2S H2SB 109.5 . . ?
C1S C2S H2SC 109.5 . . ?
H2SA C2S H2SC 109.5 . . ?
H2SB C2S H2SC 109.5 . . ?
O1S C3S C4S 109.0(7) . . ?
O1S C3S H3SA 109.9 . . ?
C4S C3S H3SA 109.9 . . ?
O1S C3S H3SB 109.9 . . ?
C4S C3S H3SB 109.9 . . ?
H3SA C3S H3SB 108.3 . . ?
C3S C4S H4SA 109.5 . . ?
C3S C4S H4SB 109.5 . . ?
H4SA C4S H4SB 109.5 . . ?
C3S C4S H4SC 109.5 . . ?
H4SA C4S H4SC 109.5 . . ?
H4SB C4S H4SC 109.5 . . ?

loop_
_geom_bond_atom_site_label_1
_geom_bond_atom_site_label_2
_geom_bond_distance
_geom_bond_site_symmetry_2
_geom_bond_publ_flag
Fe1 S5 2.2441(9) . ?
Fe1 S1 2.2549(8) . ?
Fe1 S2 2.2853(9) . ?
Fe1 S4 2.3130(9) . ?
Fe1 Fe2 2.7251(6) . ?
Fe1 Fe4 2.7433(6) . ?
Fe1 Fe3 2.7566(6) . ?
Fe2 S2 2.2622(8) . ?
Fe2 S6 2.2624(9) . ?
Fe2 S1 2.2671(8) . ?
Fe2 S3 2.3166(9) . ?
Fe2 Fe4 2.7212(6) . ?
Fe2 Fe3 2.7483(6) . ?
Fe3 S7 2.2535(9) . ?
Fe3 S4 2.2783(9) . ?
Fe3 S3 2.2788(8) . ?
Fe3 S2 2.3254(9) . ?
Fe3 Fe4 2.7367(6) . ?
Fe4 S8 2.2563(9) . ?
Fe4 S4 2.2606(9) . ?
Fe4 S3 2.2906(9) . ?
Fe4 S1 2.3117(9) . ?
S5 C1 1.848(4) . ?
S6 C5 1.837(4) . ?
S7 C9 1.845(4) . ?
S8 C13 1.854(4) . ?
C1 C3 1.475(7) . ?
C1 C2 1.488(6) . ?
C1 C4 1.518(7) . ?
C2 H2C 0.9700 . ?
C2 H2D 0.9700 . ?
C2 H2E 0.9700 . ?
C3 H3A 0.9700 . ?
C3 H3B 0.9700 . ?
C3 H3C 0.9700 . ?
C4 H4C 0.9700 . ?
C4 H4D 0.9700 . ?
C4 H4E 0.9700 . ?
C5 C6 1.418(10) . ?
C5 C8 1.430(8) . ?
C5 C7 1.467(11) . ?
C6 H6A 0.9700 . ?
C6 H6B 0.9700 . ?
C6 H6C 0.9700 . ?
C7 H7A 0.9700 . ?
C7 H7B 0.9700 . ?
C7 H7C 0.9700 . ?
C8 H8A 0.9700 . ?
C8 H8B 0.9700 . ?
C8 H8C 0.9700 . ?
C9 C10 1.488(7) . ?
C9 C12 1.508(6) . ?
C9 C11 1.512(7) . ?
C10 H10A 0.9700 . ?
C10 H10B 0.9700 . ?
C10 H10C 0.9700 . ?
C11 H11A 0.9700 . ?
C11 H11B 0.9700 . ?
C11 H11C 0.9700 . ?
C12 H12A 0.9700 . ?
C12 H12B 0.9700 . ?
C12 H12C 0.9700 . ?
C13 C14 1.499(6) . ?
C13 C16 1.513(6) . ?
C13 C15 1.526(6) . ?
C14 H14A 0.9700 . ?
C14 H14B 0.9700 . ?
C14 H14C 0.9700 . ?
C15 H15A 0.9700 . ?
C15 H15B 0.9700 . ?
C15 H15C 0.9700 . ?
C16 H16A 0.9700 . ?
C16 H16B 0.9700 . ?
C16 H16C 0.9700 . ?
N1 C19 1.492(5) . ?
N1 C21 1.499(5) . ?
N1 C18 1.501(4) . ?
N1 C20 1.506(4) . ?
N2 C17 1.317(5) . ?
N2 H2A 0.78(5) . ?
N2 H2B 0.87(5) . ?
O1 C17 1.214(4) . ?
C17 C18 1.518(5) . ?
C18 H18A 0.9800 . ?
C18 H18B 0.9800 . ?
C19 H19A 0.9700 . ?
C19 H19B 0.9700 . ?
C19 H19C 0.9700 . ?
C20 H20A 0.9700 . ?
C20 H20B 0.9700 . ?
C20 H20C 0.9700 . ?
C21 H21A 0.9700 . ?
C21 H21B 0.9700 . ?
C21 H21C 0.9700 . ?
N3 C26 1.489(5) . ?
N3 C25 1.491(5) . ?
N3 C23 1.494(4) . ?
N3 C24 1.496(5) . ?
N4 C22 1.323(5) . ?
N4 H4A 0.84(4) . ?
N4 H4B 0.76(4) . ?
O2 C22 1.222(4) . ?
C22 C23 1.502(5) . ?
C23 H23A 0.9800 . ?
C23 H23B 0.9800 . ?
C24 H24A 0.9700 . ?
C24 H24B 0.9700 . ?
C24 H24C 0.9700 . ?
C25 H25A 0.9700 . ?
C25 H25B 0.9700 . ?
C25 H25C 0.9700 . ?
C26 H26A 0.9700 . ?
C26 H26B 0.9700 . ?
C26 H26C 0.9700 . ?
O1S C3S 1.390(7) . ?
O1S C1S 1.452(7) . ?
C1S C2S 1.463(8) . ?
C1S H1SA 0.9800 . ?
C1S H1SB 0.9800 . ?
C2S H2SA 0.9700 . ?
C2S H2SB 0.9700 . ?
C2S H2SC 0.9700 . ?
C3S C4S 1.461(10) . ?
C3S H3SA 0.9800 . ?
C3S H3SB 0.9800 . ?
C4S H4SA 0.9700 . ?
C4S H4SB 0.9700 . ?
C4S H4SC 0.9700 . ?

loop_
_geom_hbond_atom_site_label_D
_geom_hbond_atom_site_label_H
_geom_hbond_atom_site_label_A
_geom_hbond_distance_DH
_geom_hbond_distance_HA
_geom_hbond_distance_DA
_geom_hbond_angle_DHA
_geom_hbond_site_symmetry_A
N2 H2A O1S 0.78(5) 2.19(5) 2.974(5) 176(5) .
N2 H2B S6 0.87(5) 2.50(5) 3.356(4) 171(4) 1_655
N4 H4A O2 0.84(4) 2.06(5) 2.896(5) 170(4) 3_655
N4 H4B S3 0.76(4) 2.89(5) 3.625(4) 164(4) 4_665
